data_7240509
loop_
_publ_author_name
'Fotovi\'c, Luka'
'Stilinovic, Vladimir'

_publ_section_title
;
 Halogenide anions as halogen and hydrogen bond acceptors in
 iodopyridinium halogenides
;
_journal_name_full CrystEngComm
_journal_paper_doi 10.1039/D0CE00534G
_journal_year 2020
_chemical_formula_sum 'C5 H5 Cl I N'
_chemical_formula_weight 241.45
_space_group_crystal_system monoclinic
_space_group_IT_number 13
_space_group_name_Hall '-P 2yc'
_space_group_name_H-M_alt 'P 1 2/c 1'
_atom_sites_solution_hydrogens geom
_audit_creation_method SHELXL-2018/3
_audit_update_record
;
2020-04-07 deposited with the CCDC.	2020-05-11 downloaded from the CCDC.
;
_cell_angle_alpha 90
_cell_angle_beta 90.518(8)
_cell_angle_gamma 90
_cell_formula_units_Z 4
_cell_length_a 10.5864(11)
_cell_length_b 4.3468(5)
_cell_length_c 15.0822(14)
_cell_measurement_reflns_used 1271
_cell_measurement_temperature 298(2)
_cell_measurement_theta_max 69.9210
_cell_measurement_theta_min 4.1050
_cell_volume 694.01(13)
_computing_structure_refinement 'SHELXL-2018/3 (Sheldrick, 2018)'
_diffrn_ambient_temperature 298(2)
_diffrn_detector_area_resol_mean 10.4323
_diffrn_measured_fraction_theta_full 0.987
_diffrn_measured_fraction_theta_max 0.967
_diffrn_measurement_device_type 'Xcalibur, Ruby, Nova'
_diffrn_measurement_method '\w scan'
_diffrn_radiation_type CuK\a
_diffrn_radiation_wavelength 1.54184
_diffrn_reflns_av_R_equivalents 0.0357
_diffrn_reflns_av_unetI/netI 0.0427
_diffrn_reflns_Laue_measured_fraction_full 0.987
_diffrn_reflns_Laue_measured_fraction_max 0.967
_diffrn_reflns_limit_h_max 13
_diffrn_reflns_limit_h_min -11
_diffrn_reflns_limit_k_max 5
_diffrn_reflns_limit_k_min -5
_diffrn_reflns_limit_l_max 18
_diffrn_reflns_limit_l_min -18
_diffrn_reflns_number 2838
_diffrn_reflns_point_group_measured_fraction_full 0.987
_diffrn_reflns_point_group_measured_fraction_max 0.967
_diffrn_reflns_theta_full 67.684
_diffrn_reflns_theta_max 76.418
_diffrn_reflns_theta_min 4.176
_diffrn_source 'micro-focus sealed X-ray tube'
_exptl_absorpt_coefficient_mu 38.942
_exptl_absorpt_correction_type multi-scan
_exptl_absorpt_process_details
;
CrysAlis RED, Oxford Diffraction Ltd.,
Version 1.171.32.29 (release 10-06-2008 CrysAlis171 .NET)
(compiled Jun 10 2008,16:49:55)
Empirical absorption correction using spherical harmonics,
 implemented in SCALE3 ABSPACK scaling algorithm.
;
_exptl_crystal_colour colorless
_exptl_crystal_density_diffrn 2.311
_exptl_crystal_description needle
_exptl_crystal_F_000 448
_exptl_crystal_size_max 0.12
_exptl_crystal_size_mid 0.10
_exptl_crystal_size_min 0.08
_exptl_transmission_factor_max 2.564
_exptl_transmission_factor_min 0.472
_refine_diff_density_max 1.530
_refine_diff_density_min -1.333
_refine_diff_density_rms 0.219
_refine_ls_extinction_method none
_refine_ls_goodness_of_fit_ref 1.116
_refine_ls_hydrogen_treatment constr
_refine_ls_matrix_type full
_refine_ls_number_parameters 73
_refine_ls_number_reflns 1423
_refine_ls_number_restraints 6
_refine_ls_restrained_S_all 1.118
_refine_ls_R_factor_all 0.0564
_refine_ls_R_factor_gt 0.0506
_refine_ls_shift/su_max 0.000
_refine_ls_shift/su_mean 0.000
_refine_ls_structure_factor_coef Fsqd
_refine_ls_weighting_details 'w=1/[\s^2^(Fo^2^)+(0.0892P)^2^+0.4203P] where P=(Fo^2^+2Fc^2^)/3'
_refine_ls_weighting_scheme calc
_refine_ls_wR_factor_gt 0.1370
_refine_ls_wR_factor_ref 0.1498
_reflns_Friedel_coverage 0.000
_reflns_number_gt 1244
_reflns_number_total 1423
_reflns_threshold_expression 'I > 2\s(I)'
_cod_data_source_file d0ce00534g2.cif
_cod_data_source_block 3-IPyHCl
_cod_original_sg_symbol_H-M 'P 2/c'
_cod_database_code 7240509
_shelx_shelxl_version_number 2018/3
_shelx_space_group_comment
;
The symmetry employed for this shelxl refinement is uniquely defined
by the following loop, which should always be used as a source of
symmetry information in preference to the above space-group names.
They are only intended as comments.
;

loop_
_space_group_symop_operation_xyz
'x, y, z'
'-x, y, -z+1/2'
'-x, -y, -z'
'x, -y, z-1/2'

loop_
_atom_site_label
_atom_site_type_symbol
_atom_site_fract_x
_atom_site_fract_y
_atom_site_fract_z
_atom_site_U_iso_or_equiv
_atom_site_adp_type
_atom_site_occupancy
_atom_site_site_symmetry_order
_atom_site_calc_flag
_atom_site_refinement_flags_posn
_atom_site_refinement_flags_adp
_atom_site_refinement_flags_occupancy
_atom_site_disorder_assembly
_atom_site_disorder_group
N1 N 1.3119(7) -0.1794(18) 0.6887(5) 0.0503(16) Uani 1 1 d . . . . .
H1 H 1.336121 -0.305248 0.729451 0.060 Uiso 1 1 calc R U . . .
C3 C 1.1479(6) 0.091(2) 0.6185(5) 0.0432(16) Uani 1 1 d . . . . .
C4 C 1.2326(8) 0.202(2) 0.5571(6) 0.0467(18) Uani 1 1 d . . . . .
H4 H 1.205224 0.324056 0.509961 0.056 Uiso 1 1 calc R U . . .
C5 C 1.3616(7) 0.127(3) 0.5677(6) 0.056(2) Uani 1 1 d . U . . .
H5 H 1.421214 0.210010 0.529689 0.067 Uiso 1 1 calc R U . . .
C2 C 1.1902(7) -0.107(2) 0.6844(5) 0.0441(16) Uani 1 1 d . . . . .
H2 H 1.133935 -0.188410 0.725138 0.053 Uiso 1 1 calc R U . . .
C6 C 1.3986(8) -0.069(3) 0.6339(6) 0.058(2) Uani 1 1 d . . . . .
H6 H 1.483084 -0.123953 0.640544 0.070 Uiso 1 1 calc R U . . .
I1 I 0.95719(4) 0.22115(13) 0.61807(3) 0.0455(3) Uani 1 1 d . . . . .
Cl1 Cl 1.33469(17) -1.4170(6) 0.35207(14) 0.0530(5) Uani 1 1 d . . . . .

loop_
_atom_site_aniso_label
_atom_site_aniso_U_11
_atom_site_aniso_U_22
_atom_site_aniso_U_33
_atom_site_aniso_U_23
_atom_site_aniso_U_13
_atom_site_aniso_U_12
N1 0.052(4) 0.050(4) 0.049(4) 0.001(3) -0.010(3) 0.008(3)
C3 0.027(3) 0.055(5) 0.047(3) -0.001(3) 0.001(2) 0.007(3)
C4 0.047(4) 0.051(5) 0.042(4) 0.002(3) 0.001(3) 0.004(3)
C5 0.030(3) 0.072(5) 0.066(4) -0.002(4) 0.012(3) 0.001(4)
C2 0.040(3) 0.048(4) 0.044(4) -0.002(3) -0.003(3) 0.003(3)
C6 0.044(4) 0.069(6) 0.062(5) -0.005(5) 0.002(3) 0.014(4)
I1 0.0379(3) 0.0542(4) 0.0443(4) 0.00265(19) -0.0013(2) 0.00539(18)
Cl1 0.0400(8) 0.0565(13) 0.0625(11) -0.0031(9) -0.0021(7) 0.0024(8)

loop_
_atom_type_symbol
_atom_type_description
_atom_type_scat_dispersion_real
_atom_type_scat_dispersion_imag
_atom_type_scat_source
C C 0.0181 0.0091 'International Tables Vol C Tables 4.2.6.8 and 6.1.1.4'
H H 0.0000 0.0000 'International Tables Vol C Tables 4.2.6.8 and 6.1.1.4'
N N 0.0311 0.0180 'International Tables Vol C Tables 4.2.6.8 and 6.1.1.4'
Cl Cl 0.3639 0.7018 'International Tables Vol C Tables 4.2.6.8 and 6.1.1.4'
I I -0.3257 6.8362 'International Tables Vol C Tables 4.2.6.8 and 6.1.1.4'

loop_
_geom_angle_atom_site_label_1
_geom_angle_atom_site_label_2
_geom_angle_atom_site_label_3
_geom_angle
_geom_angle_site_symmetry_1
_geom_angle_site_symmetry_3
_geom_angle_publ_flag
C2 N1 C6 124.0(8) . . ?
C4 C3 C2 119.4(7) . . ?
C4 C3 I1 122.2(6) . . ?
C2 C3 I1 118.4(5) . . ?
C3 C4 C5 118.3(8) . . ?
C6 C5 C4 119.9(8) . . ?
N1 C2 C3 119.4(7) . . ?
N1 C6 C5 118.9(8) . . ?

loop_
_geom_bond_atom_site_label_1
_geom_bond_atom_site_label_2
_geom_bond_distance
_geom_bond_site_symmetry_2
_geom_bond_publ_flag
N1 C2 1.326(11) . ?
N1 C6 1.331(13) . ?
C3 C4 1.383(11) . ?
C3 C2 1.385(12) . ?
C3 I1 2.097(6) . ?
C4 C5 1.413(12) . ?
C5 C6 1.366(15) . ?
